data_7054905
loop_
_publ_author_name
'Rausch, Janek'
'Apostolidis, Christos'
'Walter, Olaf'
'Lorenz, Volker'
'Hrib, Cristian G.'
'Hilfert, Liane'
'K\"uhling, Marcel'
'Busse, Sabine'
'Edelmann, Frank T.'

_publ_section_title
;
 One ligand fits all: lanthanide and actinide sandwich complexes
 comprising the 1,4-bis(trimethylsilyl)cyclooctatetraenyl
 (=COT&#x2032;&#x2032;) ligand
;
_journal_issue 10
_journal_name_full 'New J. Chem.'
_journal_page_first 7656
_journal_paper_doi 10.1039/C5NJ00991J
_journal_volume 39
_journal_year 2015
_chemical_formula_sum 'C40 H78 Li O6 Pr Si4'
_chemical_formula_weight 915.23
_chemical_name_systematic
; 
 ? 
;
_space_group_IT_number 2
_symmetry_cell_setting triclinic
_symmetry_space_group_name_Hall '-P 1'
_symmetry_space_group_name_H-M 'P -1'
_atom_sites_solution_hydrogens geom
_atom_sites_solution_primary direct
_atom_sites_solution_secondary difmap
_audit_creation_method SHELXL-97
_audit_update_record
;
2015-03-05 deposited with the CCDC.
2015-06-03 downloaded from the CCDC.
;
_cell_angle_alpha 98.82(3)
_cell_angle_beta 102.49(3)
_cell_angle_gamma 99.04(3)
_cell_formula_units_Z 2
_cell_length_a 11.532(2)
_cell_length_b 12.286(3)
_cell_length_c 18.388(4)
_cell_measurement_reflns_used 68174
_cell_measurement_temperature 153(2)
_cell_measurement_theta_max 29.58
_cell_measurement_theta_min 2.25
_cell_volume 2464.1(10)
_computing_cell_refinement 'STOE X-AREA'
_computing_data_collection 'STOE X-AREA'
_computing_data_reduction 'STOE X-RED'
_computing_molecular_graphics 'Bruker SHELXTL'
_computing_publication_material 'Bruker SHELXTL'
_computing_structure_refinement 'SHELXL-97 (Sheldrick, 1997)'
_computing_structure_solution 'SHELXS-97 (Sheldrick, 1990)'
_diffrn_ambient_temperature 153(2)
_diffrn_detector_area_resol_mean 6.67
_diffrn_measured_fraction_theta_full 0.978
_diffrn_measured_fraction_theta_max 0.978
_diffrn_measurement_device_type 'STOE IPDS 2T'
_diffrn_measurement_method 'rotation method'
_diffrn_radiation_monochromator graphite
_diffrn_radiation_source 'fine-focus sealed tube'
_diffrn_radiation_type MoK\a
_diffrn_radiation_wavelength 0.71073
_diffrn_reflns_av_R_equivalents 0.0470
_diffrn_reflns_av_sigmaI/netI 0.0384
_diffrn_reflns_limit_h_max 15
_diffrn_reflns_limit_h_min -15
_diffrn_reflns_limit_k_max 15
_diffrn_reflns_limit_k_min -16
_diffrn_reflns_limit_l_max 25
_diffrn_reflns_limit_l_min -25
_diffrn_reflns_number 26670
_diffrn_reflns_theta_full 29.16
_diffrn_reflns_theta_max 29.16
_diffrn_reflns_theta_min 2.24
_exptl_absorpt_coefficient_mu 1.124
_exptl_absorpt_correction_type none
_exptl_crystal_colour prism
_exptl_crystal_density_diffrn 1.234
_exptl_crystal_density_method 'not measured'
_exptl_crystal_description yellow
_exptl_crystal_F_000 968
_exptl_crystal_size_max 0.60
_exptl_crystal_size_mid 0.27
_exptl_crystal_size_min 0.18
_refine_diff_density_max 0.509
_refine_diff_density_min -1.183
_refine_diff_density_rms 0.066
_refine_ls_extinction_method none
_refine_ls_goodness_of_fit_ref 1.044
_refine_ls_hydrogen_treatment constr
_refine_ls_matrix_type full
_refine_ls_number_parameters 469
_refine_ls_number_reflns 13005
_refine_ls_number_restraints 0
_refine_ls_restrained_S_all 1.044
_refine_ls_R_factor_all 0.0304
_refine_ls_R_factor_gt 0.0267
_refine_ls_shift/su_max 0.004
_refine_ls_shift/su_mean 0.000
_refine_ls_structure_factor_coef Fsqd
_refine_ls_weighting_details 'calc w=1/[\s^2^(Fo^2^)+(0.0306P)^2^+1.0261P] where P=(Fo^2^+2Fc^2^)/3'
_refine_ls_weighting_scheme calc
_refine_ls_wR_factor_gt 0.0648
_refine_ls_wR_factor_ref 0.0662
_reflns_number_gt 12075
_reflns_number_total 13005
_reflns_threshold_expression >2sigma(I)
_cod_data_source_file c5nj00991j1.cif
_cod_data_source_block ip417
_cod_depositor_comments 'Adding full bibliography for 7054898--7054908.cif.'
_cod_original_cell_volume 2464.1(9)
_cod_original_sg_symbol_H-M P-1
_cod_database_code 7054905

loop_
_symmetry_equiv_pos_as_xyz
'x, y, z'
'-x, -y, -z'

loop_
_atom_site_label
_atom_site_type_symbol
_atom_site_fract_x
_atom_site_fract_y
_atom_site_fract_z
_atom_site_U_iso_or_equiv
_atom_site_adp_type
_atom_site_occupancy
_atom_site_symmetry_multiplicity
_atom_site_calc_flag
_atom_site_refinement_flags
Pr Pr 0.858191(8) 0.638124(7) 0.741346(5) 0.02010(3) Uani 1 1 d .
Si1 Si 0.78036(5) 0.36916(4) 0.55353(3) 0.02736(10) Uani 1 1 d .
Si2 Si 0.52916(5) 0.71425(4) 0.78538(3) 0.02717(10) Uani 1 1 d .
Si3 Si 0.80562(5) 0.89110(4) 0.61281(3) 0.03007(11) Uani 1 1 d .
Si4 Si 1.06803(5) 0.77079(5) 0.96142(3) 0.03205(11) Uani 1 1 d .
C1 C 0.75255(16) 0.43778(14) 0.64437(10) 0.0241(3) Uani 1 1 d .
C2 C 0.66576(15) 0.50806(14) 0.63407(10) 0.0237(3) Uani 1 1 d .
H2 H 0.6341 0.5072 0.5818 0.028 Uiso 1 1 calc R
C3 C 0.61391(15) 0.57857(14) 0.68015(10) 0.0227(3) Uani 1 1 d .
H3 H 0.5570 0.6127 0.6506 0.027 Uiso 1 1 calc R
C4 C 0.62405(15) 0.61223(14) 0.75900(10) 0.0223(3) Uani 1 1 d .
C5 C 0.69349(16) 0.57992(15) 0.82305(10) 0.0249(3) Uani 1 1 d .
H5 H 0.6817 0.6172 0.8694 0.030 Uiso 1 1 calc R
C6 C 0.77521(16) 0.50684(14) 0.83538(10) 0.0256(3) Uani 1 1 d .
H6 H 0.8018 0.5043 0.8876 0.031 Uiso 1 1 calc R
C7 C 0.82695(17) 0.43687(15) 0.78932(11) 0.0273(4) Uani 1 1 d .
H7 H 0.8805 0.3989 0.8180 0.033 Uiso 1 1 calc R
C8 C 0.81884(16) 0.40916(14) 0.71084(11) 0.0261(3) Uani 1 1 d .
H8 H 0.8704 0.3591 0.6997 0.031 Uiso 1 1 calc R
C9 C 1.04118(16) 0.76716(15) 0.85718(10) 0.0261(3) Uani 1 1 d .
C10 C 0.96637(16) 0.84200(14) 0.83100(10) 0.0255(3) Uani 1 1 d .
H10 H 0.9481 0.8874 0.8721 0.031 Uiso 1 1 calc R
C11 C 0.91173(16) 0.86739(14) 0.76071(10) 0.0247(3) Uani 1 1 d .
H11 H 0.8672 0.9254 0.7673 0.030 Uiso 1 1 calc R
C12 C 0.90578(16) 0.82903(14) 0.68265(10) 0.0245(3) Uani 1 1 d .
C13 C 0.96343(17) 0.75021(15) 0.64705(10) 0.0268(3) Uani 1 1 d .
H13 H 0.9428 0.7428 0.5934 0.032 Uiso 1 1 calc R
C14 C 1.04349(17) 0.68006(16) 0.67099(11) 0.0292(4) Uani 1 1 d .
H14 H 1.0658 0.6390 0.6298 0.035 Uiso 1 1 calc R
C15 C 1.09862(16) 0.65593(16) 0.74126(12) 0.0300(4) Uani 1 1 d .
H15 H 1.1495 0.6030 0.7359 0.036 Uiso 1 1 calc R
C16 C 1.09687(16) 0.69100(16) 0.81765(11) 0.0285(4) Uani 1 1 d .
H16 H 1.1452 0.6543 0.8508 0.034 Uiso 1 1 calc R
C17 C 0.6662(2) 0.23616(19) 0.51321(14) 0.0469(6) Uani 1 1 d .
H17A H 0.6699 0.1872 0.5507 0.070 Uiso 1 1 calc R
H17B H 0.6837 0.1979 0.4672 0.070 Uiso 1 1 calc R
H17C H 0.5850 0.2535 0.5006 0.070 Uiso 1 1 calc R
C18 C 0.9342(2) 0.3328(2) 0.56729(14) 0.0475(6) Uani 1 1 d .
H18A H 0.9962 0.4016 0.5867 0.071 Uiso 1 1 calc R
H18B H 0.9440 0.2953 0.5186 0.071 Uiso 1 1 calc R
H18C H 0.9429 0.2825 0.6038 0.071 Uiso 1 1 calc R
C19 C 0.7711(2) 0.46403(19) 0.48311(13) 0.0424(5) Uani 1 1 d .
H19A H 0.8338 0.5322 0.5033 0.064 Uiso 1 1 calc R
H19B H 0.6911 0.4844 0.4735 0.064 Uiso 1 1 calc R
H19C H 0.7835 0.4253 0.4355 0.064 Uiso 1 1 calc R
C20 C 0.4224(3) 0.7362(3) 0.69978(14) 0.0603(8) Uani 1 1 d .
H20A H 0.3758 0.6634 0.6701 0.090 Uiso 1 1 calc R
H20B H 0.4683 0.7743 0.6687 0.090 Uiso 1 1 calc R
H20C H 0.3670 0.7826 0.7155 0.090 Uiso 1 1 calc R
C21 C 0.4342(2) 0.6596(2) 0.84781(15) 0.0452(5) Uani 1 1 d .
H21A H 0.4871 0.6490 0.8946 0.068 Uiso 1 1 calc R
H21B H 0.3818 0.5876 0.8210 0.068 Uiso 1 1 calc R
H21C H 0.3841 0.7137 0.8605 0.068 Uiso 1 1 calc R
C22 C 0.6230(2) 0.85134(17) 0.84163(13) 0.0397(5) Uani 1 1 d .
H22A H 0.6799 0.8381 0.8858 0.060 Uiso 1 1 calc R
H22B H 0.5701 0.8995 0.8587 0.060 Uiso 1 1 calc R
H22C H 0.6683 0.8883 0.8098 0.060 Uiso 1 1 calc R
C23 C 0.7128(3) 0.9786(3) 0.65821(16) 0.0629(8) Uani 1 1 d .
H23A H 0.6632 1.0104 0.6197 0.094 Uiso 1 1 calc R
H23B H 0.7664 1.0396 0.6974 0.094 Uiso 1 1 calc R
H23C H 0.6600 0.9318 0.6814 0.094 Uiso 1 1 calc R
C24 C 0.8981(3) 0.9850(2) 0.56707(15) 0.0524(6) Uani 1 1 d .
H24A H 0.8444 1.0165 0.5305 0.079 Uiso 1 1 calc R
H24B H 0.9465 0.9417 0.5407 0.079 Uiso 1 1 calc R
H24C H 0.9521 1.0462 0.6060 0.079 Uiso 1 1 calc R
C25 C 0.7011(3) 0.7806(2) 0.53593(16) 0.0585(7) Uani 1 1 d .
H25A H 0.6515 0.8160 0.4998 0.088 Uiso 1 1 calc R
H25B H 0.6484 0.7317 0.5579 0.088 Uiso 1 1 calc R
H25C H 0.7484 0.7359 0.5095 0.088 Uiso 1 1 calc R
C26 C 1.1831(3) 0.8957(3) 1.01664(15) 0.0741(11) Uani 1 1 d .
H26A H 1.2589 0.8953 1.0008 0.111 Uiso 1 1 calc R
H26B H 1.1975 0.8937 1.0709 0.111 Uiso 1 1 calc R
H26C H 1.1536 0.9642 1.0074 0.111 Uiso 1 1 calc R
C27 C 1.1208(4) 0.6435(3) 0.98857(17) 0.0712(9) Uani 1 1 d .
H27A H 1.1938 0.6351 0.9708 0.107 Uiso 1 1 calc R
H27B H 1.0570 0.5770 0.9652 0.107 Uiso 1 1 calc R
H27C H 1.1395 0.6515 1.0439 0.107 Uiso 1 1 calc R
C28 C 0.9271(3) 0.7796(3) 0.99471(15) 0.0630(8) Uani 1 1 d .
H28A H 0.9446 0.7832 1.0497 0.095 Uiso 1 1 calc R
H28B H 0.8646 0.7130 0.9690 0.095 Uiso 1 1 calc R
H28C H 0.8981 0.8472 0.9828 0.095 Uiso 1 1 calc R
C29 C 1.5879(3) 1.1390(3) 0.8019(2) 0.0748(10) Uani 1 1 d .
H29A H 1.5713 1.1173 0.8483 0.112 Uiso 1 1 calc R
H29B H 1.6713 1.1811 0.8130 0.112 Uiso 1 1 calc R
H29C H 1.5773 1.0715 0.7632 0.112 Uiso 1 1 calc R
C30 C 1.5228(2) 1.2384(2) 0.70623(14) 0.0473(6) Uani 1 1 d .
H30A H 1.4954 1.1723 0.6641 0.057 Uiso 1 1 calc R
H30B H 1.6094 1.2687 0.7109 0.057 Uiso 1 1 calc R
C31 C 1.4496(2) 1.3255(2) 0.69090(14) 0.0477(6) Uani 1 1 d .
H31A H 1.4829 1.3948 0.7300 0.057 Uiso 1 1 calc R
H31B H 1.4515 1.3440 0.6406 0.057 Uiso 1 1 calc R
C32 C 1.2495(3) 1.3545(3) 0.67085(17) 0.0660(8) Uani 1 1 d .
H32A H 1.1668 1.3213 0.6716 0.099 Uiso 1 1 calc R
H32B H 1.2510 1.3663 0.6195 0.099 Uiso 1 1 calc R
H32C H 1.2761 1.4268 0.7065 0.099 Uiso 1 1 calc R
C33 C 1.2316(3) 1.0160(2) 0.64552(15) 0.0576(7) Uani 1 1 d .
H33A H 1.2256 1.0796 0.6196 0.086 Uiso 1 1 calc R
H33B H 1.1602 0.9561 0.6227 0.086 Uiso 1 1 calc R
H33C H 1.3048 0.9877 0.6403 0.086 Uiso 1 1 calc R
C34 C 1.2467(3) 0.96148(18) 0.76291(16) 0.0549(7) Uani 1 1 d .
H34A H 1.3196 0.9310 0.7575 0.066 Uiso 1 1 calc R
H34B H 1.1747 0.9004 0.7413 0.066 Uiso 1 1 calc R
C35 C 1.2550(2) 1.00314(19) 0.84446(16) 0.0503(6) Uani 1 1 d .
H35A H 1.1799 1.0289 0.8505 0.060 Uiso 1 1 calc R
H35B H 1.2661 0.9424 0.8735 0.060 Uiso 1 1 calc R
C36 C 1.3850(3) 1.1253(2) 0.95140(15) 0.0546(6) Uani 1 1 d .
H36A H 1.4554 1.1874 0.9683 0.082 Uiso 1 1 calc R
H36B H 1.4039 1.0610 0.9740 0.082 Uiso 1 1 calc R
H36C H 1.3157 1.1494 0.9673 0.082 Uiso 1 1 calc R
C37 C 1.0439(2) 1.1942(2) 0.77700(14) 0.0446(5) Uani 1 1 d .
H37A H 1.0381 1.1150 0.7551 0.067 Uiso 1 1 calc R
H37B H 1.0220 1.2354 0.7361 0.067 Uiso 1 1 calc R
H37C H 0.9885 1.1999 0.8104 0.067 Uiso 1 1 calc R
C38 C 1.1801(2) 1.35610(17) 0.85335(13) 0.0377(4) Uani 1 1 d .
H38A H 1.1167 1.3668 0.8810 0.045 Uiso 1 1 calc R
H38B H 1.1737 1.4026 0.8137 0.045 Uiso 1 1 calc R
C39 C 1.3029(2) 1.38990(18) 0.90719(12) 0.0376(4) Uani 1 1 d .
H39A H 1.3215 1.4720 0.9268 0.045 Uiso 1 1 calc R
H39B H 1.3053 1.3513 0.9508 0.045 Uiso 1 1 calc R
C40 C 1.5104(2) 1.39890(19) 0.91163(13) 0.0401(5) Uani 1 1 d .
H40A H 1.5666 1.3767 0.8818 0.060 Uiso 1 1 calc R
H40B H 1.5220 1.3662 0.9574 0.060 Uiso 1 1 calc R
H40C H 1.5260 1.4810 0.9262 0.060 Uiso 1 1 calc R
O1 O 1.50677(14) 1.20708(13) 0.77489(9) 0.0378(3) Uani 1 1 d .
O2 O 1.32822(14) 1.28114(12) 0.69244(8) 0.0380(3) Uani 1 1 d .
O3 O 1.23755(15) 1.05129(12) 0.72335(9) 0.0390(3) Uani 1 1 d .
O4 O 1.35618(14) 1.09392(12) 0.87137(9) 0.0394(3) Uani 1 1 d .
O5 O 1.16474(13) 1.24108(12) 0.81974(8) 0.0350(3) Uani 1 1 d .
O6 O 1.38913(13) 1.35945(12) 0.86738(8) 0.0344(3) Uani 1 1 d .
Li Li 1.3323(3) 1.2044(3) 0.78834(19) 0.0295(6) Uani 1 1 d .

loop_
_atom_site_aniso_label
_atom_site_aniso_U_11
_atom_site_aniso_U_22
_atom_site_aniso_U_33
_atom_site_aniso_U_23
_atom_site_aniso_U_13
_atom_site_aniso_U_12
Pr 0.01840(5) 0.02021(4) 0.02238(5) 0.00534(3) 0.00663(3) 0.00243(3)
Si1 0.0306(3) 0.0254(2) 0.0274(2) 0.00252(19) 0.00985(19) 0.00804(19)
Si2 0.0269(2) 0.0305(2) 0.0264(2) 0.00438(19) 0.00808(19) 0.01143(19)
Si3 0.0377(3) 0.0326(2) 0.0254(2) 0.0130(2) 0.0115(2) 0.0104(2)
Si4 0.0353(3) 0.0324(3) 0.0247(2) 0.0097(2) 0.0017(2) -0.0005(2)
C1 0.0233(8) 0.0223(7) 0.0273(8) 0.0044(6) 0.0079(6) 0.0039(6)
C2 0.0230(8) 0.0242(7) 0.0233(8) 0.0036(6) 0.0057(6) 0.0034(6)
C3 0.0194(7) 0.0247(7) 0.0244(8) 0.0059(6) 0.0051(6) 0.0047(6)
C4 0.0196(7) 0.0229(7) 0.0261(8) 0.0056(6) 0.0086(6) 0.0040(6)
C5 0.0234(8) 0.0296(8) 0.0250(8) 0.0090(7) 0.0103(6) 0.0052(6)
C6 0.0276(8) 0.0276(8) 0.0235(8) 0.0109(6) 0.0069(6) 0.0044(6)
C7 0.0293(9) 0.0256(8) 0.0306(9) 0.0132(7) 0.0072(7) 0.0087(6)
C8 0.0261(8) 0.0223(7) 0.0320(9) 0.0067(7) 0.0084(7) 0.0077(6)
C9 0.0234(8) 0.0265(8) 0.0254(8) 0.0060(6) 0.0034(6) -0.0011(6)
C10 0.0291(9) 0.0234(7) 0.0231(8) 0.0039(6) 0.0077(7) 0.0016(6)
C11 0.0295(8) 0.0203(7) 0.0260(8) 0.0062(6) 0.0102(7) 0.0038(6)
C12 0.0287(8) 0.0233(7) 0.0246(8) 0.0087(6) 0.0115(7) 0.0038(6)
C13 0.0297(9) 0.0288(8) 0.0247(8) 0.0064(7) 0.0134(7) 0.0037(7)
C14 0.0276(9) 0.0320(9) 0.0326(9) 0.0057(7) 0.0176(7) 0.0057(7)
C15 0.0201(8) 0.0329(9) 0.0401(10) 0.0072(8) 0.0127(7) 0.0071(7)
C16 0.0177(7) 0.0327(9) 0.0335(9) 0.0098(7) 0.0021(7) 0.0027(6)
C17 0.0567(15) 0.0349(11) 0.0409(12) -0.0031(9) 0.0091(10) -0.0013(10)
C18 0.0444(13) 0.0596(15) 0.0463(13) 0.0076(11) 0.0184(10) 0.0255(11)
C19 0.0610(15) 0.0410(11) 0.0351(11) 0.0119(9) 0.0246(10) 0.0176(10)
C20 0.0683(18) 0.0821(19) 0.0370(12) 0.0027(12) 0.0036(12) 0.0552(16)
C21 0.0356(11) 0.0497(13) 0.0565(14) 0.0063(11) 0.0272(10) 0.0090(9)
C22 0.0512(13) 0.0291(9) 0.0414(11) 0.0020(8) 0.0206(10) 0.0077(9)
C23 0.084(2) 0.085(2) 0.0497(15) 0.0363(14) 0.0327(14) 0.0603(18)
C24 0.0607(16) 0.0579(15) 0.0447(13) 0.0311(12) 0.0169(12) 0.0036(12)
C25 0.0571(16) 0.0506(14) 0.0539(15) 0.0115(12) -0.0132(13) 0.0058(12)
C26 0.094(2) 0.0687(18) 0.0319(12) 0.0078(12) -0.0050(14) -0.0351(17)
C27 0.117(3) 0.0637(17) 0.0476(15) 0.0331(14) 0.0186(17) 0.0404(18)
C28 0.0595(17) 0.104(2) 0.0325(12) 0.0219(14) 0.0189(11) 0.0191(16)
C29 0.0605(18) 0.105(3) 0.088(2) 0.039(2) 0.0394(17) 0.0520(18)
C30 0.0394(12) 0.0600(14) 0.0398(12) 0.0020(11) 0.0217(10) -0.0070(10)
C31 0.0567(15) 0.0427(12) 0.0388(12) 0.0124(9) 0.0158(10) -0.0147(10)
C32 0.088(2) 0.077(2) 0.0514(16) 0.0373(15) 0.0219(15) 0.0400(17)
C33 0.0668(17) 0.0506(14) 0.0413(13) -0.0139(11) 0.0136(12) -0.0083(13)
C34 0.0690(18) 0.0234(10) 0.0650(17) 0.0031(10) 0.0117(14) -0.0003(10)
C35 0.0553(15) 0.0352(11) 0.0591(15) 0.0209(11) 0.0138(12) -0.0058(10)
C36 0.0684(18) 0.0524(14) 0.0437(13) 0.0187(11) 0.0148(12) 0.0038(12)
C37 0.0323(11) 0.0536(13) 0.0434(12) 0.0051(10) 0.0038(9) 0.0073(9)
C38 0.0425(11) 0.0316(9) 0.0433(11) 0.0059(8) 0.0170(9) 0.0123(8)
C39 0.0437(12) 0.0334(10) 0.0361(10) -0.0011(8) 0.0179(9) 0.0045(8)
C40 0.0360(11) 0.0384(10) 0.0388(11) -0.0023(9) 0.0099(9) -0.0052(8)
O1 0.0348(8) 0.0429(8) 0.0405(8) 0.0072(6) 0.0187(6) 0.0095(6)
O2 0.0447(8) 0.0370(7) 0.0333(7) 0.0131(6) 0.0105(6) 0.0035(6)
O3 0.0451(9) 0.0286(7) 0.0393(8) -0.0010(6) 0.0132(7) -0.0006(6)
O4 0.0408(8) 0.0348(7) 0.0426(8) 0.0126(6) 0.0125(7) -0.0003(6)
O5 0.0311(7) 0.0313(7) 0.0401(8) 0.0022(6) 0.0065(6) 0.0063(5)
O6 0.0342(7) 0.0328(7) 0.0323(7) -0.0037(6) 0.0124(6) -0.0008(6)
Li 0.0319(16) 0.0274(14) 0.0289(15) 0.0048(12) 0.0102(13) 0.0021(12)

loop_
_atom_type_symbol
_atom_type_description
_atom_type_scat_dispersion_real
_atom_type_scat_dispersion_imag
_atom_type_scat_source
C C 0.0033 0.0016 'International Tables Vol C Tables 4.2.6.8 and 6.1.1.4'
H H 0.0000 0.0000 'International Tables Vol C Tables 4.2.6.8 and 6.1.1.4'
O O 0.0106 0.0060 'International Tables Vol C Tables 4.2.6.8 and 6.1.1.4'
Si Si 0.0817 0.0704 'International Tables Vol C Tables 4.2.6.8 and 6.1.1.4'
Pr Pr -0.2180 2.8214 'International Tables Vol C Tables 4.2.6.8 and 6.1.1.4'
Li Li -0.0003 0.0001 'International Tables Vol C Tables 4.2.6.8 and 6.1.1.4'

loop_
_geom_angle_atom_site_label_1
_geom_angle_atom_site_label_2
_geom_angle_atom_site_label_3
_geom_angle
C2 Pr C10 149.10(6)
C2 Pr C8 56.78(6)
C10 Pr C8 152.20(5)
C2 Pr C16 152.88(6)
C10 Pr C16 56.52(6)
C8 Pr C16 101.37(6)
C2 Pr C3 29.94(5)
C10 Pr C3 122.76(6)
C8 Pr C3 77.05(6)
C16 Pr C3 173.33(5)
C2 Pr C9 175.58(5)
C10 Pr C9 30.25(6)
C8 Pr C9 122.87(6)
C16 Pr C9 29.99(6)
C3 Pr C9 146.57(6)
C2 Pr C13 97.81(6)
C10 Pr C13 76.73(6)
C8 Pr C13 117.70(6)
C16 Pr C13 77.46(6)
C3 Pr C13 109.07(6)
C9 Pr C13 86.20(6)
C2 Pr C11 123.08(6)
C10 Pr C11 30.01(5)
C8 Pr C11 173.95(5)
C16 Pr C11 76.80(6)
C3 Pr C11 105.43(6)
C9 Pr C11 57.81(6)
C13 Pr C11 56.35(6)
C2 Pr C1 30.21(5)
C10 Pr C1 176.77(5)
C8 Pr C1 30.10(5)
C16 Pr C1 123.51(6)
C3 Pr C1 57.65(6)
C9 Pr C1 150.91(6)
C13 Pr C1 100.07(6)
C11 Pr C1 147.30(5)
C2 Pr C5 76.58(6)
C10 Pr C5 97.09(6)
C8 Pr C5 77.30(6)
C16 Pr C5 116.98(6)
C3 Pr C5 56.38(5)
C9 Pr C5 99.01(6)
C13 Pr C5 158.10(6)
C11 Pr C5 108.71(6)
C1 Pr C5 85.73(6)
C2 Pr C15 126.84(6)
C10 Pr C15 75.86(7)
C8 Pr C15 92.12(6)
C16 Pr C15 29.83(6)
C3 Pr C15 155.71(6)
C9 Pr C15 57.06(6)
C13 Pr C15 56.72(6)
C11 Pr C15 83.47(6)
C1 Pr C15 102.84(6)
C5 Pr C15 142.83(6)
C2 Pr C7 76.09(6)
C10 Pr C7 125.90(6)
C8 Pr C7 29.84(6)
C16 Pr C7 91.73(6)
C3 Pr C7 83.74(6)
C9 Pr C7 101.80(6)
C13 Pr C7 143.34(6)
C11 Pr C7 154.89(6)
C1 Pr C7 57.06(6)
C5 Pr C7 56.60(6)
C15 Pr C7 97.70(6)
C17 Si1 C19 109.58(12)
C17 Si1 C1 109.49(11)
C19 Si1 C1 111.09(9)
C17 Si1 C18 107.70(13)
C19 Si1 C18 106.65(12)
C1 Si1 C18 112.23(10)
C20 Si2 C4 111.10(10)
C20 Si2 C22 110.53(13)
C4 Si2 C22 112.13(10)
C20 Si2 C21 106.67(14)
C4 Si2 C21 110.58(10)
C22 Si2 C21 105.55(11)
C25 Si3 C23 108.13(16)
C25 Si3 C24 107.37(14)
C23 Si3 C24 106.50(14)
C25 Si3 C12 111.61(10)
C23 Si3 C12 112.48(10)
C24 Si3 C12 110.49(11)
C26 Si4 C27 107.80(17)
C26 Si4 C9 111.42(11)
C27 Si4 C9 112.27(12)
C26 Si4 C28 106.39(17)
C27 Si4 C28 107.19(17)
C9 Si4 C28 111.49(11)
C8 C1 C2 131.42(17)
C8 C1 Si1 115.04(13)
C2 C1 Si1 113.53(13)
C8 C1 Pr 74.55(10)
C2 C1 Pr 74.18(10)
Si1 C1 Pr 132.41(8)
C3 C2 C1 137.44(16)
C3 C2 Pr 75.54(10)
C1 C2 Pr 75.61(10)
C2 C3 C4 136.91(16)
C2 C3 Pr 74.52(10)
C4 C3 Pr 76.26(10)
C3 C4 C5 131.05(16)
C3 C4 Si2 116.07(13)
C5 C4 Si2 112.87(13)
C3 C4 Pr 73.81(10)
C5 C4 Pr 74.15(10)
Si2 C4 Pr 132.95(8)
C6 C5 C4 136.27(17)
C6 C5 Pr 75.73(10)
C4 C5 Pr 75.91(10)
C7 C6 C5 135.56(17)
C7 C6 Pr 74.91(10)
C5 C6 Pr 74.59(10)
C6 C7 C8 135.58(16)
C6 C7 Pr 75.55(10)
C8 C7 Pr 74.29(10)
C7 C8 C1 135.63(17)
C7 C8 Pr 75.86(10)
C1 C8 Pr 75.35(10)
C16 C9 C10 130.96(17)
C16 C9 Si4 115.42(14)
C10 C9 Si4 113.61(14)
C16 C9 Pr 74.87(10)
C10 C9 Pr 74.44(10)
Si4 C9 Pr 129.08(9)
C11 C10 C9 137.53(18)
C11 C10 Pr 75.59(10)
C9 C10 Pr 75.31(10)
C10 C11 C12 136.87(17)
C10 C11 Pr 74.41(10)
C12 C11 Pr 75.71(10)
C13 C12 C11 131.11(17)
C13 C12 Si3 112.51(13)
C11 C12 Si3 116.38(13)
C13 C12 Pr 74.33(10)
C11 C12 Pr 74.25(10)
Si3 C12 Pr 130.83(9)
C14 C13 C12 136.18(18)
C14 C13 Pr 75.62(11)
C12 C13 Pr 75.80(10)
C13 C14 C15 135.47(18)
C13 C14 Pr 74.66(10)
C15 C14 Pr 75.06(11)
C14 C15 C16 135.72(18)
C14 C15 Pr 75.25(11)
C16 C15 Pr 74.42(11)
C15 C16 C9 135.93(17)
C15 C16 Pr 75.74(11)
C9 C16 Pr 75.13(10)
O1 C30 C31 107.6(2)
O2 C31 C30 107.70(18)
O3 C34 C35 109.18(19)
O4 C35 C34 107.3(2)
O5 C38 C39 107.58(17)
O6 C39 C38 108.15(17)
C29 O1 C30 112.5(2)
C29 O1 Li 127.7(2)
C30 O1 Li 113.14(17)
C32 O2 C31 111.4(2)
C32 O2 Li 124.16(19)
C31 O2 Li 108.87(16)
C33 O3 C34 111.2(2)
C33 O3 Li 124.63(18)
C34 O3 Li 112.94(17)
C36 O4 C35 111.27(19)
C36 O4 Li 127.45(17)
C35 O4 Li 105.02(16)
C38 O5 C37 112.68(17)
C38 O5 Li 111.09(15)
C37 O5 Li 125.84(16)
C39 O6 C40 112.33(16)
C39 O6 Li 115.46(15)
C40 O6 Li 123.13(16)
O3 Li O1 103.06(16)
O3 Li O2 93.03(14)
O1 Li O2 78.40(13)
O3 Li O6 164.85(19)
O1 Li O6 91.51(14)
O2 Li O6 93.96(14)
O3 Li O4 78.54(12)
O1 Li O4 91.89(15)
O2 Li O4 165.48(19)
O6 Li O4 97.09(14)
O3 Li O5 90.42(14)
O1 Li O5 166.52(17)
O2 Li O5 101.08(15)
O6 Li O5 75.05(12)
O4 Li O5 90.88(14)

loop_
_geom_bond_atom_site_label_1
_geom_bond_atom_site_label_2
_geom_bond_distance
Pr C2 2.719(2)
Pr C10 2.722(2)
Pr C8 2.7274(18)
Pr C16 2.730(2)
Pr C3 2.7323(19)
Pr C9 2.734(2)
Pr C13 2.7373(19)
Pr C11 2.7374(18)
Pr C1 2.738(2)
Pr C5 2.7410(19)
Pr C15 2.7470(19)
Pr C7 2.7474(18)
Si1 C17 1.867(2)
Si1 C19 1.868(2)
Si1 C1 1.8678(19)
Si1 C18 1.870(2)
Si2 C20 1.860(2)
Si2 C4 1.8650(18)
Si2 C22 1.867(2)
Si2 C21 1.875(2)
Si3 C25 1.858(3)
Si3 C23 1.863(3)
Si3 C24 1.864(2)
Si3 C12 1.8708(19)
Si4 C26 1.857(3)
Si4 C27 1.863(3)
Si4 C9 1.8666(19)
Si4 C28 1.869(3)
C1 C8 1.419(2)
C1 C2 1.422(2)
C2 C3 1.408(2)
C3 C4 1.419(2)
C4 C5 1.422(2)
C5 C6 1.408(2)
C6 C7 1.403(3)
C7 C8 1.410(3)
C9 C16 1.414(3)
C9 C10 1.424(3)
C10 C11 1.414(2)
C11 C12 1.424(2)
C12 C13 1.416(3)
C13 C14 1.407(3)
C14 C15 1.408(3)
C15 C16 1.410(3)
C29 O1 1.412(3)
C30 O1 1.415(3)
C30 C31 1.486(4)
C31 O2 1.428(3)
C32 O2 1.417(3)
C33 O3 1.414(3)
C34 O3 1.417(3)
C34 C35 1.486(4)
C35 O4 1.422(3)
C36 O4 1.414(3)
C37 O5 1.423(3)
C38 O5 1.420(2)
C38 C39 1.497(3)
C39 O6 1.418(3)
C40 O6 1.423(3)
O1 Li 2.075(4)
O2 Li 2.119(4)
O3 Li 2.064(4)
O4 Li 2.196(4)
O5 Li 2.224(4)
O6 Li 2.125(4)

loop_
_geom_torsion_atom_site_label_1
_geom_torsion_atom_site_label_2
_geom_torsion_atom_site_label_3
_geom_torsion_atom_site_label_4
_geom_torsion
C17 Si1 C1 C8 92.63(16)
C19 Si1 C1 C8 -146.21(15)
C18 Si1 C1 C8 -26.91(17)
C17 Si1 C1 C2 -86.03(15)
C19 Si1 C1 C2 35.13(16)
C18 Si1 C1 C2 154.43(14)
C17 Si1 C1 Pr -175.74(12)
C19 Si1 C1 Pr -54.58(15)
C18 Si1 C1 Pr 64.72(15)
C2 Pr C1 C8 -142.34(16)
C10 Pr C1 C8 137.4(9)
C16 Pr C1 C8 47.87(13)
C3 Pr C1 C8 -124.30(12)
C9 Pr C1 C8 29.01(17)
C13 Pr C1 C8 129.42(11)
C11 Pr C1 C8 169.49(11)
C5 Pr C1 C8 -71.88(11)
C15 Pr C1 C8 71.49(12)
C7 Pr C1 C8 -19.43(10)
C10 Pr C1 C2 -80.3(9)
C8 Pr C1 C2 142.34(16)
C16 Pr C1 C2 -169.79(10)
C3 Pr C1 C2 18.04(9)
C9 Pr C1 C2 171.35(11)
C13 Pr C1 C2 -88.24(11)
C11 Pr C1 C2 -48.16(15)
C5 Pr C1 C2 70.46(11)
C15 Pr C1 C2 -146.16(10)
C7 Pr C1 C2 122.92(12)
C2 Pr C1 Si1 107.65(16)
C10 Pr C1 Si1 27.3(10)
C8 Pr C1 Si1 -110.01(16)
C16 Pr C1 Si1 -62.14(13)
C3 Pr C1 Si1 125.69(13)
C9 Pr C1 Si1 -81.00(16)
C13 Pr C1 Si1 19.40(12)
C11 Pr C1 Si1 59.48(16)
C5 Pr C1 Si1 178.11(12)
C15 Pr C1 Si1 -38.52(12)
C7 Pr C1 Si1 -129.44(13)
C8 C1 C2 C3 3.1(3)
Si1 C1 C2 C3 -178.53(18)
Pr C1 C2 C3 -48.7(2)
C8 C1 C2 Pr 51.74(18)
Si1 C1 C2 Pr -129.87(10)
C10 Pr C2 C3 -37.83(16)
C8 Pr C2 C3 126.89(12)
C16 Pr C2 C3 167.29(11)
C9 Pr C2 C3 40.0(7)
C13 Pr C2 C3 -115.01(10)
C11 Pr C2 C3 -60.34(12)
C1 Pr C2 C3 148.38(16)
C5 Pr C2 C3 43.44(10)
C15 Pr C2 C3 -168.91(10)
C7 Pr C2 C3 101.84(11)
C10 Pr C2 C1 173.79(10)
C8 Pr C2 C1 -21.48(10)
C16 Pr C2 C1 18.92(18)
C3 Pr C2 C1 -148.38(16)
C9 Pr C2 C1 -108.4(7)
C13 Pr C2 C1 96.61(11)
C11 Pr C2 C1 151.29(10)
C5 Pr C2 C1 -104.94(11)
C15 Pr C2 C1 42.72(13)
C7 Pr C2 C1 -46.53(10)
C1 C2 C3 C4 -0.3(4)
Pr C2 C3 C4 -48.9(2)
C1 C2 C3 Pr 48.7(2)
C10 Pr C3 C2 158.00(9)
C8 Pr C3 C2 -43.36(10)
C16 Pr C3 C2 -120.4(4)
C9 Pr C3 C2 -174.85(10)
C13 Pr C3 C2 71.80(11)
C11 Pr C3 C2 130.95(10)
C1 Pr C3 C2 -18.20(9)
C5 Pr C3 C2 -126.57(12)
C15 Pr C3 C2 21.98(18)
C7 Pr C3 C2 -72.88(10)
C2 Pr C3 C4 147.98(15)
C10 Pr C3 C4 -54.03(11)
C8 Pr C3 C4 104.62(10)
C16 Pr C3 C4 27.6(5)
C9 Pr C3 C4 -26.87(15)
C13 Pr C3 C4 -140.22(9)
C11 Pr C3 C4 -81.08(10)
C1 Pr C3 C4 129.78(11)
C5 Pr C3 C4 21.40(9)
C15 Pr C3 C4 169.96(12)
C7 Pr C3 C4 75.09(10)
C2 C3 C4 C5 -2.5(3)
Pr C3 C4 C5 -50.97(18)
C2 C3 C4 Si2 178.80(17)
Pr C3 C4 Si2 130.37(10)
C2 C3 C4 Pr 48.4(2)
C20 Si2 C4 C3 7.95(19)
C22 Si2 C4 C3 -116.29(14)
C21 Si2 C4 C3 126.20(15)
C20 Si2 C4 C5 -170.96(16)
C22 Si2 C4 C5 64.80(15)
C21 Si2 C4 C5 -52.70(16)
C20 Si2 C4 Pr 99.75(16)
C22 Si2 C4 Pr -24.49(15)
C21 Si2 C4 Pr -142.00(12)
C2 Pr C4 C3 -18.33(9)
C10 Pr C4 C3 135.73(10)
C8 Pr C4 C3 -70.98(10)
C16 Pr C4 C3 -174.74(10)
C9 Pr C4 C3 163.53(9)
C13 Pr C4 C3 52.35(12)
C11 Pr C4 C3 105.40(10)
C1 Pr C4 C3 -41.44(10)
C5 Pr C4 C3 -142.49(15)
C15 Pr C4 C3 -145.3(4)
C7 Pr C4 C3 -99.88(10)
C2 Pr C4 C5 124.16(11)
C10 Pr C4 C5 -81.79(11)
C8 Pr C4 C5 71.50(11)
C16 Pr C4 C5 -32.25(14)
C3 Pr C4 C5 142.49(15)
C9 Pr C4 C5 -53.99(11)
C13 Pr C4 C5 -165.16(10)
C11 Pr C4 C5 -112.11(11)
C1 Pr C4 C5 101.04(11)
C15 Pr C4 C5 -2.9(5)
C7 Pr C4 C5 42.61(10)
C2 Pr C4 Si2 -129.12(13)
C10 Pr C4 Si2 24.93(12)
C8 Pr C4 Si2 178.22(12)
C16 Pr C4 Si2 74.47(15)
C3 Pr C4 Si2 -110.80(16)
C9 Pr C4 Si2 52.73(13)
C13 Pr C4 Si2 -58.45(14)
C11 Pr C4 Si2 -5.39(12)
C1 Pr C4 Si2 -152.24(12)
C5 Pr C4 Si2 106.72(16)
C15 Pr C4 Si2 103.9(4)
C7 Pr C4 Si2 149.33(12)
C3 C4 C5 C6 -0.1(3)
Si2 C4 C5 C6 178.58(18)
Pr C4 C5 C6 -51.0(2)
C3 C4 C5 Pr 50.85(18)
Si2 C4 C5 Pr -130.46(10)
C2 Pr C5 C6 100.64(11)
C10 Pr C5 C6 -110.13(11)
C8 Pr C5 C6 42.21(11)
C16 Pr C5 C6 -54.22(12)
C3 Pr C5 C6 124.97(12)
C9 Pr C5 C6 -79.64(11)
C13 Pr C5 C6 177.98(13)
C11 Pr C5 C6 -138.59(10)
C1 Pr C5 C6 71.46(11)
C15 Pr C5 C6 -34.23(15)
C7 Pr C5 C6 18.61(10)
C2 Pr C5 C4 -45.73(10)
C10 Pr C5 C4 103.51(11)
C8 Pr C5 C4 -104.15(11)
C16 Pr C5 C4 159.41(10)
C3 Pr C5 C4 -21.40(9)
C9 Pr C5 C4 134.00(10)
C13 Pr C5 C4 31.6(2)
C11 Pr C5 C4 75.05(11)
C1 Pr C5 C4 -74.90(11)
C15 Pr C5 C4 179.40(9)
C7 Pr C5 C4 -127.75(12)
C4 C5 C6 C7 2.8(4)
Pr C5 C6 C7 -48.2(2)
C4 C5 C6 Pr 51.0(2)
C2 Pr C6 C7 73.11(11)
C10 Pr C6 C7 -136.91(11)
C8 Pr C6 C7 18.92(10)
C16 Pr C6 C7 -79.58(11)
C3 Pr C6 C7 102.56(11)
C9 Pr C6 C7 -109.28(11)
C13 Pr C6 C7 -27.2(4)
C11 Pr C6 C7 -158.90(10)
C1 Pr C6 C7 43.12(11)
C5 Pr C6 C7 147.29(17)
C15 Pr C6 C7 -55.01(12)
C2 Pr C6 C5 -74.18(11)
C10 Pr C6 C5 75.80(11)
C8 Pr C6 C5 -128.37(12)
C16 Pr C6 C5 133.13(11)
C3 Pr C6 C5 -44.74(11)
C9 Pr C6 C5 103.43(11)
C13 Pr C6 C5 -174.5(3)
C11 Pr C6 C5 53.81(13)
C1 Pr C6 C5 -104.17(11)
C15 Pr C6 C5 157.69(10)
C7 Pr C6 C5 -147.29(17)
C5 C6 C7 C8 -0.4(4)
Pr C6 C7 C8 -48.5(2)
C5 C6 C7 Pr 48.1(2)
C2 Pr C7 C6 -101.62(11)
C10 Pr C7 C6 54.16(13)
C8 Pr C7 C6 -147.00(17)
C16 Pr C7 C6 102.89(11)
C3 Pr C7 C6 -72.19(11)
C9 Pr C7 C6 74.40(11)
C13 Pr C7 C6 174.03(10)
C11 Pr C7 C6 41.20(18)
C1 Pr C7 C6 -127.41(12)
C5 Pr C7 C6 -18.69(10)
C15 Pr C7 C6 132.24(11)
C2 Pr C7 C8 45.38(11)
C10 Pr C7 C8 -158.84(10)
C16 Pr C7 C8 -110.11(11)
C3 Pr C7 C8 74.81(11)
C9 Pr C7 C8 -138.60(11)
C13 Pr C7 C8 -38.97(15)
C11 Pr C7 C8 -171.80(12)
C1 Pr C7 C8 19.59(10)
C5 Pr C7 C8 128.31(12)
C15 Pr C7 C8 -80.76(12)
C6 C7 C8 C1 -2.0(4)
Pr C7 C8 C1 -50.9(2)
C6 C7 C8 Pr 48.9(2)
C2 C1 C8 C7 -0.5(3)
Si1 C1 C8 C7 -178.91(18)
Pr C1 C8 C7 51.1(2)
C2 C1 C8 Pr -51.61(18)
Si1 C1 C8 Pr 130.03(11)
C2 Pr C8 C7 -124.32(12)
C10 Pr C8 C7 38.82(18)
C16 Pr C8 C7 73.22(12)
C3 Pr C8 C7 -100.15(11)
C9 Pr C8 C7 50.42(13)
C13 Pr C8 C7 154.90(10)
C11 Pr C8 C7 145.0(5)
C1 Pr C8 C7 -145.88(17)
C5 Pr C8 C7 -42.18(11)
C15 Pr C8 C7 101.82(11)
C2 Pr C8 C1 21.56(10)
C10 Pr C8 C1 -175.30(11)
C16 Pr C8 C1 -140.90(11)
C3 Pr C8 C1 45.73(11)
C9 Pr C8 C1 -163.70(10)
C13 Pr C8 C1 -59.22(12)
C11 Pr C8 C1 -69.1(5)
C5 Pr C8 C1 103.70(11)
C15 Pr C8 C1 -112.30(11)
C7 Pr C8 C1 145.88(17)
C26 Si4 C9 C16 102.7(2)
C27 Si4 C9 C16 -18.3(2)
C28 Si4 C9 C16 -138.57(17)
C26 Si4 C9 C10 -77.74(19)
C27 Si4 C9 C10 161.24(18)
C28 Si4 C9 C10 40.95(18)
C26 Si4 C9 Pr -166.47(16)
C27 Si4 C9 Pr 72.51(18)
C28 Si4 C9 Pr -47.78(17)
C2 Pr C9 C16 133.5(7)
C10 Pr C9 C16 -141.28(17)
C8 Pr C9 C16 49.46(13)
C3 Pr C9 C16 169.09(10)
C13 Pr C9 C16 -71.32(11)
C11 Pr C9 C16 -123.41(12)
C1 Pr C9 C16 32.63(17)
C5 Pr C9 C16 130.10(11)
C15 Pr C9 C16 -19.07(10)
C7 Pr C9 C16 72.53(11)
C2 Pr C9 C10 -85.2(7)
C8 Pr C9 C10 -169.26(10)
C16 Pr C9 C10 141.28(17)
C3 Pr C9 C10 -49.63(15)
C13 Pr C9 C10 69.96(11)
C11 Pr C9 C10 17.87(10)
C1 Pr C9 C10 173.90(11)
C5 Pr C9 C10 -88.63(11)
C15 Pr C9 C10 122.21(12)
C7 Pr C9 C10 -146.20(11)
C2 Pr C9 Si4 22.8(7)
C10 Pr C9 Si4 108.03(17)
C8 Pr C9 Si4 -61.23(14)
C16 Pr C9 Si4 -110.69(16)
C3 Pr C9 Si4 58.40(16)
C13 Pr C9 Si4 177.99(12)
C11 Pr C9 Si4 125.90(14)
C1 Pr C9 Si4 -78.07(17)
C5 Pr C9 Si4 19.40(12)
C15 Pr C9 Si4 -129.76(14)
C7 Pr C9 Si4 -38.17(13)
C16 C9 C10 C11 5.0(4)
Si4 C9 C10 C11 -174.46(18)
Pr C9 C10 C11 -48.1(2)
C16 C9 C10 Pr 53.10(18)
Si4 C9 C10 Pr -126.33(11)
C2 Pr C10 C11 -39.88(16)
C8 Pr C10 C11 168.32(11)
C16 Pr C10 C11 126.70(13)
C3 Pr C10 C11 -61.22(12)
C9 Pr C10 C11 148.72(17)
C13 Pr C10 C11 43.11(11)
C1 Pr C10 C11 35.1(10)
C5 Pr C10 C11 -115.53(11)
C15 Pr C10 C11 101.65(12)
C7 Pr C10 C11 -169.03(10)
C2 Pr C10 C9 171.40(10)
C8 Pr C10 C9 19.60(18)
C16 Pr C10 C9 -22.02(10)
C3 Pr C10 C9 150.06(10)
C13 Pr C10 C9 -105.61(11)
C11 Pr C10 C9 -148.72(17)
C1 Pr C10 C9 -113.6(9)
C5 Pr C10 C9 95.75(11)
C15 Pr C10 C9 -47.08(11)
C7 Pr C10 C9 42.25(13)
C9 C10 C11 C12 0.3(4)
Pr C10 C11 C12 -47.7(2)
C9 C10 C11 Pr 48.1(2)
C2 Pr C11 C10 156.86(10)
C8 Pr C11 C10 -116.4(5)
C16 Pr C11 C10 -43.38(11)
C3 Pr C11 C10 130.12(11)
C9 Pr C11 C10 -18.00(10)
C13 Pr C11 C10 -126.96(13)
C1 Pr C11 C10 -176.56(10)
C5 Pr C11 C10 70.98(12)
C15 Pr C11 C10 -72.92(11)
C7 Pr C11 C10 21.30(19)
C2 Pr C11 C12 -54.60(12)
C10 Pr C11 C12 148.55(17)
C8 Pr C11 C12 32.1(5)
C16 Pr C11 C12 105.16(11)
C3 Pr C11 C12 -81.33(11)
C9 Pr C11 C12 130.54(12)
C13 Pr C11 C12 21.58(10)
C1 Pr C11 C12 -28.02(16)
C5 Pr C11 C12 -140.47(10)
C15 Pr C11 C12 75.62(11)
C7 Pr C11 C12 169.85(12)
C10 C11 C12 C13 -4.5(4)
Pr C11 C12 C13 -51.80(18)
C10 C11 C12 Si3 175.53(18)
Pr C11 C12 Si3 128.21(11)
C10 C11 C12 Pr 47.3(2)
C25 Si3 C12 C13 49.92(18)
C23 Si3 C12 C13 171.67(17)
C24 Si3 C12 C13 -69.47(17)
C25 Si3 C12 C11 -130.08(17)
C23 Si3 C12 C11 -8.34(19)
C24 Si3 C12 C11 110.52(16)
C25 Si3 C12 Pr -38.47(17)
C23 Si3 C12 Pr 83.28(17)
C24 Si3 C12 Pr -157.86(13)
C2 Pr C12 C13 -82.51(11)
C10 Pr C12 C13 124.05(12)
C8 Pr C12 C13 -32.37(15)
C16 Pr C12 C13 71.67(11)
C3 Pr C12 C13 -112.74(11)
C9 Pr C12 C13 101.17(11)
C11 Pr C12 C13 142.05(17)
C1 Pr C12 C13 -54.87(12)
C5 Pr C12 C13 -166.00(10)
C15 Pr C12 C13 42.81(11)
C7 Pr C12 C13 1.3(5)
C2 Pr C12 C11 135.44(11)
C10 Pr C12 C11 -18.01(10)
C8 Pr C12 C11 -174.43(10)
C16 Pr C12 C11 -70.39(11)
C3 Pr C12 C11 105.20(11)
C9 Pr C12 C11 -40.88(11)
C13 Pr C12 C11 -142.05(17)
C1 Pr C12 C11 163.08(10)
C5 Pr C12 C11 51.94(13)
C15 Pr C12 C11 -99.25(12)
C7 Pr C12 C11 -140.8(4)
C2 Pr C12 Si3 23.95(12)
C10 Pr C12 Si3 -129.50(14)
C8 Pr C12 Si3 74.08(15)
C16 Pr C12 Si3 178.12(12)
C3 Pr C12 Si3 -6.29(12)
C9 Pr C12 Si3 -152.37(12)
C13 Pr C12 Si3 106.45(16)
C11 Pr C12 Si3 -111.49(17)
C1 Pr C12 Si3 51.59(13)
C5 Pr C12 Si3 -59.55(14)
C15 Pr C12 Si3 149.26(12)
C7 Pr C12 Si3 107.7(4)
C11 C12 C13 C14 1.1(4)
Si3 C12 C13 C14 -178.92(18)
Pr C12 C13 C14 -50.7(2)
C11 C12 C13 Pr 51.77(18)
Si3 C12 C13 Pr -128.24(10)
C2 Pr C13 C14 -110.49(11)
C10 Pr C13 C14 100.48(12)
C8 Pr C13 C14 -54.03(13)
C16 Pr C13 C14 42.36(11)
C3 Pr C13 C14 -139.07(11)
C9 Pr C13 C14 71.39(12)
C11 Pr C13 C14 124.72(13)
C1 Pr C13 C14 -79.98(12)
C5 Pr C13 C14 176.19(13)
C15 Pr C13 C14 18.85(11)
C7 Pr C13 C14 -33.33(16)
C2 Pr C13 C12 103.09(11)
C10 Pr C13 C12 -45.94(11)
C8 Pr C13 C12 159.55(10)
C16 Pr C13 C12 -104.06(11)
C3 Pr C13 C12 74.50(11)
C9 Pr C13 C12 -75.04(11)
C11 Pr C13 C12 -21.70(10)
C1 Pr C13 C12 133.60(11)
C5 Pr C13 C12 29.8(2)
C15 Pr C13 C12 -127.58(13)
C7 Pr C13 C12 -179.75(10)
C12 C13 C14 C15 2.0(4)
Pr C13 C14 C15 -48.7(2)
C12 C13 C14 Pr 50.7(2)
C2 Pr C14 C13 75.86(12)
C10 Pr C14 C13 -74.38(11)
C8 Pr C14 C13 133.59(11)
C16 Pr C14 C13 -128.26(13)
C3 Pr C14 C13 53.50(13)
C9 Pr C14 C13 -104.45(12)
C11 Pr C14 C13 -44.90(11)
C1 Pr C14 C13 103.65(11)
C5 Pr C14 C13 -169.7(3)
C15 Pr C14 C13 -146.95(18)
C7 Pr C14 C13 158.46(10)
C2 Pr C14 C15 -137.19(11)
C10 Pr C14 C15 72.57(12)
C8 Pr C14 C15 -79.46(12)
C16 Pr C14 C15 18.69(11)
C3 Pr C14 C15 -159.55(10)
C9 Pr C14 C15 42.50(11)
C13 Pr C14 C15 146.95(18)
C11 Pr C14 C15 102.05(12)
C1 Pr C14 C15 -109.40(12)
C5 Pr C14 C15 -22.8(4)
C7 Pr C14 C15 -54.59(13)
C13 C14 C15 C16 0.5(4)
Pr C14 C15 C16 -48.1(2)
C13 C14 C15 Pr 48.6(2)
C2 Pr C15 C14 54.36(13)
C10 Pr C15 C14 -102.10(12)
C8 Pr C15 C14 103.28(12)
C16 Pr C15 C14 -147.34(18)
C3 Pr C15 C14 40.86(19)
C9 Pr C15 C14 -128.18(13)
C13 Pr C15 C14 -18.86(10)
C11 Pr C15 C14 -72.56(12)
C1 Pr C15 C14 74.86(12)
C5 Pr C15 C14 174.89(10)
C7 Pr C15 C14 132.72(11)
C2 Pr C15 C16 -158.30(10)
C10 Pr C15 C16 45.24(11)
C8 Pr C15 C16 -109.38(12)
C3 Pr C15 C16 -171.80(12)
C9 Pr C15 C16 19.16(10)
C13 Pr C15 C16 128.48(13)
C11 Pr C15 C16 74.78(11)
C1 Pr C15 C16 -137.80(11)
C5 Pr C15 C16 -37.77(15)
C7 Pr C15 C16 -79.94(12)
C14 C15 C16 C9 -1.6(4)
Pr C15 C16 C9 -50.0(2)
C14 C15 C16 Pr 48.4(2)
C10 C9 C16 C15 -2.8(4)
Si4 C9 C16 C15 176.65(18)
Pr C9 C16 C15 50.2(2)
C10 C9 C16 Pr -52.94(18)
Si4 C9 C16 Pr 126.48(11)
C2 Pr C16 C15 40.48(18)
C10 Pr C16 C15 -124.36(13)
C8 Pr C16 C15 74.06(12)
C3 Pr C16 C15 149.7(4)
C9 Pr C16 C15 -146.56(17)
C13 Pr C16 C15 -42.11(11)
C11 Pr C16 C15 -100.04(12)
C1 Pr C16 C15 51.76(13)
C5 Pr C16 C15 155.47(11)
C7 Pr C16 C15 102.52(12)
C2 Pr C16 C9 -172.96(11)
C10 Pr C16 C9 22.20(10)
C8 Pr C16 C9 -139.38(11)
C3 Pr C16 C9 -63.8(5)
C13 Pr C16 C9 104.46(11)
C11 Pr C16 C9 46.52(11)
C1 Pr C16 C9 -161.68(10)
C5 Pr C16 C9 -57.97(12)
C15 Pr C16 C9 146.56(17)
C7 Pr C16 C9 -110.91(11)
O1 C30 C31 O2 -54.0(2)
O3 C34 C35 O4 -56.7(3)
O5 C38 C39 O6 52.3(2)
C31 C30 O1 C29 -169.8(2)
C31 C30 O1 Li 36.5(2)
C30 C31 O2 C32 -174.1(2)
C30 C31 O2 Li 45.4(2)
C35 C34 O3 C33 179.0(2)
C35 C34 O3 Li 33.2(3)
C34 C35 O4 C36 -169.0(2)
C34 C35 O4 Li 49.8(2)
C39 C38 O5 C37 170.19(18)
C39 C38 O5 Li -42.5(2)
C38 C39 O6 C40 173.77(17)
C38 C39 O6 Li -38.0(2)
C33 O3 Li O1 -55.7(3)
C34 O3 Li O1 84.6(2)
C33 O3 Li O2 23.1(3)
C34 O3 Li O2 163.43(19)
C33 O3 Li O6 140.5(7)
C34 O3 Li O6 -79.2(8)
C33 O3 Li O4 -145.0(2)
C34 O3 Li O4 -4.6(2)
C33 O3 Li O5 124.2(2)
C34 O3 Li O5 -95.4(2)
C29 O1 Li O3 -68.0(3)
C30 O1 Li O3 80.8(2)
C29 O1 Li O2 -158.5(3)
C30 O1 Li O2 -9.68(18)
C29 O1 Li O6 107.8(3)
C30 O1 Li O6 -103.41(18)
C29 O1 Li O4 10.7(3)
C30 O1 Li O4 159.45(16)
C29 O1 Li O5 112.4(8)
C30 O1 Li O5 -98.8(8)
C32 O2 Li O3 102.8(2)
C31 O2 Li O3 -122.96(17)
C32 O2 Li O1 -154.5(2)
C31 O2 Li O1 -20.24(17)
C32 O2 Li O6 -63.8(3)
C31 O2 Li O6 70.49(19)
C32 O2 Li O4 156.7(7)
C31 O2 Li O4 -69.0(7)
C32 O2 Li O5 11.8(3)
C31 O2 Li O5 146.01(16)
C39 O6 Li O3 -5.0(8)
C40 O6 Li O3 139.4(7)
C39 O6 Li O1 -169.20(15)
C40 O6 Li O1 -24.8(2)
C39 O6 Li O2 112.33(17)
C40 O6 Li O2 -103.27(19)
C39 O6 Li O4 -77.11(19)
C40 O6 Li O4 67.3(2)
C39 O6 Li O5 11.91(18)
C40 O6 Li O5 156.30(16)
C36 O4 Li O3 -158.1(2)
C35 O4 Li O3 -25.34(19)
C36 O4 Li O1 99.0(2)
C35 O4 Li O1 -128.29(18)
C36 O4 Li O2 146.5(7)
C35 O4 Li O2 -80.8(7)
C36 O4 Li O6 7.2(3)
C35 O4 Li O6 139.95(18)
C36 O4 Li O5 -67.8(2)
C35 O4 Li O5 64.91(19)
C38 O5 Li O3 -166.45(15)
C37 O5 Li O3 -24.4(2)
C38 O5 Li O1 13.2(8)
C37 O5 Li O1 155.2(7)
C38 O5 Li O2 -73.27(18)
C37 O5 Li O2 68.8(2)
C38 O5 Li O6 17.91(16)
C37 O5 Li O6 159.95(18)
C38 O5 Li O4 115.01(15)
C37 O5 Li O4 -102.95(19)
